data_7710287
loop_
_publ_author_name
'Brechin, Euan K.'
'Cutler, Daniel J.'
'Coletta, Marco'
'Singh, Mukesh'
'Tsanai, Angelos B.'
'McCormick McPherson, Laura J.'
'Coles, Simon'
'Schnack, J\"urgen'

_publ_section_title
;
 An [FeIII8] molecular oxyhydroxide
;
_journal_name_full 'Dalton Transactions'
_journal_paper_doi 10.1039/D2DT01477G
_journal_year 2022
_chemical_formula_moiety '4(Br), C72 H90 Br2 Fe8 N12 O24, 2(H2 O), 2(C6 H7 N O), 0.5(O)'
_chemical_formula_sum 'C84 H109 Br6 Fe8 N14 O28.5'
_chemical_formula_weight 2697.11
_space_group_crystal_system monoclinic
_space_group_IT_number 15
_space_group_name_Hall '-C 2yc'
_space_group_name_H-M_alt 'C 1 2/c 1'
_atom_sites_solution_hydrogens mixed
_atom_sites_solution_primary dual
_audit_creation_date 2021-06-25
_audit_creation_method
;
Olex2 1.3
(compiled 2020.11.12 svn.r5f609507 for OlexSys, GUI svn.r6272)
;
_audit_update_record
;
2022-03-30 deposited with the CCDC.	2022-05-18 downloaded from the CCDC.
;
_cell_angle_alpha 90
_cell_angle_beta 108.242(4)
_cell_angle_gamma 90
_cell_formula_units_Z 4
_cell_length_a 24.5496(9)
_cell_length_b 27.2170(10)
_cell_length_c 16.4374(7)
_cell_measurement_reflns_used 8666
_cell_measurement_temperature 100(2)
_cell_measurement_theta_max 29.1740
_cell_measurement_theta_min 1.7430
_cell_volume 10430.9(7)
_computing_cell_refinement 'CrysAlisPro 1.171.41.105a (Rigaku OD, 2021)'
_computing_data_collection 'CrysAlisPro 1.171.41.105a (Rigaku OD, 2021)'
_computing_data_reduction 'CrysAlisPro 1.171.41.105a (Rigaku OD, 2021)'
_computing_molecular_graphics 'Olex2 1.3 (Dolomanov et al., 2009)'
_computing_publication_material 'Olex2 1.3 (Dolomanov et al., 2009)'
_computing_structure_refinement 'SHELXL 2018/3 (Sheldrick, 2015)'
_computing_structure_solution 'SHELXT 2018/2 (Sheldrick, 2018)'
_diffrn_ambient_temperature 100(2)
_diffrn_detector 'Hybrid Pixel Array Detector'
_diffrn_detector_area_resol_mean 10
_diffrn_detector_dtime 0.000
_diffrn_detector_type 'Rigaku, HyPix 6000'
_diffrn_measured_fraction_theta_full 0.999
_diffrn_measured_fraction_theta_max 0.999
_diffrn_measurement_details
;
List of Runs (angles in degrees, time in seconds):

  # Type    Start    End  Width  t~exp~   \w     \q     \k     \f   Frames
#--------------------------------------------------------------------------
  1  \w    -60.50  23.00   0.50   43.00    --   -9.10 -60.00 -60.00  167
  2  \w    -98.00  22.00   0.50   43.00    --   -9.10 -57.00-150.00  240
  3  \w    -60.50  23.00   0.50   43.00    --   -9.10 -60.00  30.00  167
  4  \w    -83.50  23.00   0.50   43.00    --   -9.10 -60.00 150.00  213
  5  \w    -62.50  52.00   0.50   43.00    --   -9.10 -19.00  30.00  229
  6  \w     36.50  80.00   0.50   43.00    --   -9.10  60.00 150.00   87
;
_diffrn_measurement_device 'four-circle diffractometer'
_diffrn_measurement_device_details 'Rigaku, AFC12 \k goniometer'
_diffrn_measurement_device_type
'Rigaku FRE+ equipped with VHF Varimax confocal mirrors and an AFC12 goniometer and HyPix 6000 detector'
_diffrn_measurement_method 'profile data from \w-scans'
_diffrn_measurement_specimen_support 'MiTeGen MicroLoop'
_diffrn_orient_matrix_type 'CrysAlisPro convention (1999,Acta A55,543-557)'
_diffrn_orient_matrix_UB_11 0.0036720000
_diffrn_orient_matrix_UB_12 0.0249840000
_diffrn_orient_matrix_UB_13 0.0128792000
_diffrn_orient_matrix_UB_21 0.0295153000
_diffrn_orient_matrix_UB_22 -0.0044040000
_diffrn_orient_matrix_UB_23 0.0213427000
_diffrn_orient_matrix_UB_31 0.0064266000
_diffrn_orient_matrix_UB_32 0.0059597000
_diffrn_orient_matrix_UB_33 -0.0379800000
_diffrn_radiation_collimation 0.2
_diffrn_radiation_monochromator 'Confocal mirrors, VHF Varimax'
_diffrn_radiation_probe x-ray
_diffrn_radiation_type 'Mo K\a'
_diffrn_radiation_wavelength 0.71073
_diffrn_radiation_xray_symbol K-L~3~
_diffrn_reflns_av_R_equivalents 0.1172
_diffrn_reflns_av_unetI/netI 0.0675
_diffrn_reflns_Laue_measured_fraction_full 0.999
_diffrn_reflns_Laue_measured_fraction_max 0.999
_diffrn_reflns_limit_h_max 30
_diffrn_reflns_limit_h_min -31
_diffrn_reflns_limit_k_max 34
_diffrn_reflns_limit_k_min -34
_diffrn_reflns_limit_l_max 21
_diffrn_reflns_limit_l_min -19
_diffrn_reflns_number 80637
_diffrn_reflns_point_group_measured_fraction_full 0.999
_diffrn_reflns_point_group_measured_fraction_max 0.999
_diffrn_reflns_theta_full 25.242
_diffrn_reflns_theta_max 27.101
_diffrn_reflns_theta_min 1.496
_diffrn_source 'Rotating-anode X-ray tube'
_diffrn_source_current 55.0
_diffrn_source_power 2.475
_diffrn_source_target Mo
_diffrn_source_type 'Rigaku FRE+'
_diffrn_source_voltage 45.0
_exptl_absorpt_coefficient_mu 3.457
_exptl_absorpt_correction_T_max 1.00000
_exptl_absorpt_correction_T_min 0.53601
_exptl_absorpt_correction_type multi-scan
_exptl_absorpt_process_details
;
CrysAlisPro 1.171.41.105a (Rigaku Oxford Diffraction, 2021)
Empirical absorption correction using spherical harmonics,
implemented in SCALE3 ABSPACK scaling algorithm.
;
_exptl_crystal_colour orange
_exptl_crystal_colour_primary orange
_exptl_crystal_density_diffrn 1.717
_exptl_crystal_description plate
_exptl_crystal_F_000 5428
_exptl_crystal_recrystallization_method 'The material was recrystallised from --- by as supplied'
_exptl_crystal_size_max 0.12
_exptl_crystal_size_mid 0.06
_exptl_crystal_size_min 0.02
_refine_diff_density_max 1.057
_refine_diff_density_min -0.692
_refine_diff_density_rms 0.122
_refine_ls_extinction_method none
_refine_ls_goodness_of_fit_ref 1.018
_refine_ls_hydrogen_treatment mixed
_refine_ls_matrix_type full
_refine_ls_number_parameters 736
_refine_ls_number_reflns 11498
_refine_ls_number_restraints 26
_refine_ls_restrained_S_all 1.018
_refine_ls_R_factor_all 0.0732
_refine_ls_R_factor_gt 0.0456
_refine_ls_shift/su_max 0.001
_refine_ls_shift/su_mean 0.000
_refine_ls_structure_factor_coef Fsqd
_refine_ls_weighting_details 'w=1/[\s^2^(Fo^2^)+(0.0606P)^2^+5.6824P] where P=(Fo^2^+2Fc^2^)/3'
_refine_ls_weighting_scheme calc
_refine_ls_wR_factor_gt 0.1044
_refine_ls_wR_factor_ref 0.1148
_reflns_Friedel_coverage 0.000
_reflns_number_gt 8514
_reflns_number_total 11498
_reflns_threshold_expression 'I > 2\s(I)'
_cod_data_source_file d2dt01477g2.cif
_cod_data_source_block 2021ncs0282_ljm3a
_cod_original_formula_sum 'C84 H109 Br6 Fe8 N14 O28.50'
_cod_database_code 7710287
_shelx_shelxl_version_number 2018/3
_chemical_oxdiff_formula 'Fe8 C84 O28.5 Br6 H96 N14'
_chemical_oxdiff_usercomment DC-1198A
_shelx_space_group_comment
;
The symmetry employed for this shelxl refinement is uniquely defined
by the following loop, which should always be used as a source of
symmetry information in preference to the above space-group names.
They are only intended as comments.
;
_shelx_estimated_absorpt_t_max 0.934
_shelx_estimated_absorpt_t_min 0.682
_reflns_odcompleteness_completeness 99.89
_reflns_odcompleteness_iscentric 1
_reflns_odcompleteness_theta 27.04
_olex2_refinement_description
;
1. Fixed Uiso
 At 1.2 times of:
  All C(H) groups
 At 1.5 times of:
  All C(H,H,H) groups, All C(H,H,H,H) groups
2. Restrained distances
 H1WA-O1W = H1WB-O1W = O1H-H1H = O2H-H2H = O3H-H3H
 0.84 with sigma of 0.01
 H1WA-H1WB
 1.32 with sigma of 0.01
 Fe2-N4A \\sim Fe2-N4B
 with sigma of 0.02
 O4A-C24A \\sim O4B-C24B
 with sigma of 0.02
 N4A-C19A \\sim N4B-C23B
 with sigma of 0.02
 C21A-C24A \\sim C21B-C24B
 with sigma of 0.04
 N4A-C23A \\sim N4B-C19B
 with sigma of 0.02
 C19A-C20A \\sim C23B-C22B
 with sigma of 0.02
 O4A-C22A \\sim O4B-C20B
 with sigma of 0.04
 C23A-C22A \\sim C19B-C20B
 with sigma of 0.02
 C23A-C21A \\sim C19B-C21B
 with sigma of 0.04
 O4A-C21A \\sim O4B-C21B
 with sigma of 0.02
 C22A-C20A \\sim C20B-C22B
 with sigma of 0.04
 C22A-C21A \\sim C20B-C21B
 with sigma of 0.02
 C20A-C21A \\sim C22B-C21B
 with sigma of 0.02
 O4A-C20A \\sim O4B-C22B
 with sigma of 0.04
 Fe2-C19A \\sim Fe2-C23B
 with sigma of 0.04
 Fe2-C23A \\sim Fe2-C19B
 with sigma of 0.04
 N4A-C22A \\sim N4B-C20B
 with sigma of 0.04
 N4A-C20A \\sim N4B-C22B
 with sigma of 0.04
 C19A-C23A \\sim C23B-C19B
 with sigma of 0.04
 C19A-C21A \\sim C23B-C21B
 with sigma of 0.04
3. Others
 Sof(O4B)=Sof(N4B)=Sof(C19B)=Sof(H19B)=Sof(C20B)=Sof(H20B)=Sof(C21B)=Sof(C22B)=
 Sof(H22B)=Sof(C23B)=Sof(H23B)=Sof(C24B)=Sof(H24D)=Sof(H24E)=Sof(H24F)=1-FVAR(1)
 Sof(O4A)=Sof(N4A)=Sof(C19A)=Sof(H19A)=Sof(C20A)=Sof(H20A)=Sof(C21A)=Sof(C22A)=
 Sof(H22A)=Sof(C23A)=Sof(H23A)=Sof(C24A)=Sof(H24A)=Sof(H24B)=Sof(H24C)=FVAR(1)
 Fixed Sof: O2W(0.25)
4.a Aromatic/amide H refined with riding coordinates:
 C1(H1), C2(H2), C4(H4), C5(H5), C7(H7), C8(H8), C10(H10), C11(H11), C13(H13),
 C14(H14), C16(H16), C17(H17), C19A(H19A), C19B(H19B), C20A(H20A), C20B(H20B),
 C22A(H22A), C22B(H22B), C23A(H23A), C23B(H23B), C25(H25), C26(H26), C28(H28),
 C29(H29), C31(H31), C32(H32), C34(H34), C35(H35), C1G(H1G), C2G(H2G), C4G(H4G),
  C5G(H5G)
4.b Idealised Me refined as rotating group:
 C6(H6A,H6B,H6C), C12(H12A,H12B,H12C), C18(H18A,H18B,H18C), C24A(H24A,H24B,
 H24C), C24B(H24D,H24E,H24F), C30(H30A,H30B,H30C), C36(H36A,H36B,H36C),
 C6G(H6GA,H6GB,H6GC)
;
_olex2_diffrn_ambient_temperature_device 'Oxford Cryosystems'
_olex2_exptl_crystal_mounting_method 'The crystal was mounted on a MITIGEN holder in perfluoroether oil'
_olex2_submission_original_sample_id DC-1198A
_olex2_submission_special_instructions 'No special instructions were received'
_oxdiff_exptl_absorpt_empirical_details
;
Empirical correction (ABSPACK) includes:
- Absorption correction using spherical harmonics
- Frame scaling
;
_oxdiff_exptl_absorpt_empirical_full_max 3.307
_oxdiff_exptl_absorpt_empirical_full_min 0.340

loop_
_space_group_symop_operation_xyz
'x, y, z'
'-x, y, -z+1/2'
'x+1/2, y+1/2, z'
'-x+1/2, y+1/2, -z+1/2'
'-x, -y, -z'
'x, -y, z-1/2'
'-x+1/2, -y+1/2, -z'
'x+1/2, -y+1/2, z-1/2'

loop_
_atom_site_label
_atom_site_type_symbol
_atom_site_fract_x
_atom_site_fract_y
_atom_site_fract_z
_atom_site_U_iso_or_equiv
_atom_site_adp_type
_atom_site_occupancy
_atom_site_site_symmetry_order
_atom_site_calc_flag
_atom_site_refinement_flags_posn
_atom_site_refinement_flags_adp
_atom_site_refinement_flags_occupancy
_atom_site_disorder_assembly
_atom_site_disorder_group
Br1 Br 0.32649(2) 0.39010(2) 0.21444(3) 0.02669(11) Uani 1 1 d . . . . .
Br2 Br 0.16389(2) 0.48210(2) 0.52925(3) 0.04137(13) Uani 1 1 d . . . . .
Br3 Br 0.07597(2) 0.25136(2) 0.44636(3) 0.02597(11) Uani 1 1 d . . . . .
Fe1 Fe 0.23658(2) 0.26529(2) 0.31688(3) 0.01562(12) Uani 1 1 d . . . . .
Fe2 Fe 0.24673(2) 0.35072(2) 0.43147(3) 0.01527(12) Uani 1 1 d D . . . .
Fe3 Fe 0.26040(2) 0.33511(2) 0.61516(3) 0.01545(12) Uani 1 1 d . . . . .
Fe4 Fe 0.17927(2) 0.25091(2) 0.47805(3) 0.01422(12) Uani 1 1 d . . . . .
O1 O 0.04471(12) 0.37897(11) 0.03273(18) 0.0301(7) Uani 1 1 d . . . . .
O1H O 0.28031(11) 0.32673(9) 0.34531(15) 0.0172(5) Uani 1 1 d D . . . .
H1H H 0.2948(19) 0.3399(16) 0.311(2) 0.040(14) Uiso 1 1 d D . . . .
O1O O 0.19800(10) 0.29040(9) 0.39824(14) 0.0155(5) Uani 1 1 d . . . . .
O2 O 0.39096(13) 0.21010(13) 0.08472(19) 0.0371(8) Uani 1 1 d . . . . .
O2H O 0.21445(11) 0.37480(10) 0.51872(15) 0.0172(5) Uani 1 1 d D . . . .
H2H H 0.2006(18) 0.4029(8) 0.520(3) 0.032(13) Uiso 1 1 d D . . . .
O2O O 0.21205(10) 0.27466(9) 0.58860(14) 0.0153(5) Uani 1 1 d . . . . .
O3 O 0.04331(13) 0.47374(12) 0.18462(18) 0.0354(7) Uani 1 1 d . . . . .
O3H O 0.30621(11) 0.29663(10) 0.71433(15) 0.0182(5) Uani 1 1 d D . . . .
H3H H 0.3207(17) 0.3078(16) 0.7638(13) 0.035(13) Uiso 1 1 d D . . . .
O3O O 0.20159(10) 0.18630(9) 0.46959(14) 0.0156(5) Uani 1 1 d . . . . .
O4A O 0.3928(3) 0.5402(2) 0.4141(4) 0.0328(18) Uani 0.538(9) 1 d D . P A 1
O4B O 0.4350(3) 0.5057(2) 0.4312(4) 0.030(2) Uani 0.462(9) 1 d D . P A 2
O5 O 0.07853(14) 0.40731(13) 0.7870(2) 0.0401(8) Uani 1 1 d . . . . .
O6 O 0.45402(14) 0.49034(11) 0.6603(2) 0.0405(8) Uani 1 1 d . . . . .
N1 N 0.17110(13) 0.29827(12) 0.20835(19) 0.0201(7) Uani 1 1 d . . . . .
N2 N 0.28841(14) 0.24965(11) 0.23161(19) 0.0204(7) Uani 1 1 d . . . . .
N3 N 0.18039(13) 0.39496(12) 0.34069(19) 0.0194(7) Uani 1 1 d . . . . .
N4A N 0.3006(8) 0.4170(7) 0.443(2) 0.017(4) Uani 0.538(9) 1 d D . P A 1
N4B N 0.3109(9) 0.4089(7) 0.452(2) 0.012(4) Uani 0.462(9) 1 d D . P A 2
N5 N 0.20367(14) 0.36552(12) 0.68198(19) 0.0193(7) Uani 1 1 d . . . . .
N6 N 0.32509(14) 0.39248(11) 0.65994(19) 0.0200(7) Uani 1 1 d . . . . .
C1 C 0.11632(17) 0.29372(15) 0.2054(2) 0.0254(9) Uani 1 1 d . . . . .
H1 H 0.107811 0.272570 0.244164 0.030 Uiso 1 1 calc R U . . .
C2 C 0.07155(17) 0.31870(16) 0.1479(3) 0.0266(9) Uani 1 1 d . . . . .
H2 H 0.033985 0.314235 0.147853 0.032 Uiso 1 1 calc R U . . .
C3 C 0.08405(18) 0.35070(15) 0.0901(2) 0.0243(9) Uani 1 1 d . . . . .
C4 C 0.14061(18) 0.35466(15) 0.0911(2) 0.0260(9) Uani 1 1 d . . . . .
H4 H 0.150119 0.374622 0.051649 0.031 Uiso 1 1 calc R U . . .
C5 C 0.18228(18) 0.32886(15) 0.1509(2) 0.0236(8) Uani 1 1 d . . . . .
H5 H 0.220156 0.332593 0.151930 0.028 Uiso 1 1 calc R U . . .
C6 C -0.0115(2) 0.38066(18) 0.0405(3) 0.0376(11) Uani 1 1 d . . . . .
H6A H -0.034105 0.404489 0.001203 0.056 Uiso 1 1 calc R U . . .
H6B H -0.009088 0.389714 0.097976 0.056 Uiso 1 1 calc R U . . .
H6C H -0.029138 0.348915 0.027582 0.056 Uiso 1 1 calc R U . . .
C7 C 0.26710(18) 0.23478(16) 0.1496(3) 0.0281(9) Uani 1 1 d . . . . .
H7 H 0.227485 0.232994 0.125234 0.034 Uiso 1 1 calc R U . . .
C8 C 0.30068(19) 0.22212(18) 0.1001(3) 0.0338(11) Uani 1 1 d . . . . .
H8 H 0.284019 0.212356 0.043527 0.041 Uiso 1 1 calc R U . . .
C9 C 0.35985(18) 0.22408(16) 0.1357(3) 0.0268(9) Uani 1 1 d . . . . .
C10 C 0.38277(18) 0.23953(15) 0.2194(3) 0.0252(9) Uani 1 1 d . . . . .
H10 H 0.422261 0.241588 0.245099 0.030 Uiso 1 1 calc R U . . .
C11 C 0.34541(17) 0.25194(15) 0.2644(2) 0.0231(8) Uani 1 1 d . . . . .
H11 H 0.361027 0.262468 0.320775 0.028 Uiso 1 1 calc R U . . .
C12 C 0.45194(19) 0.20896(19) 0.1209(3) 0.0372(11) Uani 1 1 d . . . . .
H12A H 0.468775 0.201363 0.077008 0.056 Uiso 1 1 calc R U . . .
H12B H 0.462650 0.184291 0.164816 0.056 Uiso 1 1 calc R U . . .
H12C H 0.465391 0.240456 0.145305 0.056 Uiso 1 1 calc R U . . .
C13 C 0.12809(17) 0.39453(16) 0.3495(3) 0.0274(9) Uani 1 1 d . . . . .
H13 H 0.122193 0.375084 0.392497 0.033 Uiso 1 1 calc R U . . .
C14 C 0.08261(18) 0.42109(18) 0.2988(3) 0.0335(10) Uani 1 1 d . . . . .
H14 H 0.047053 0.419719 0.307748 0.040 Uiso 1 1 calc R U . . .
C15 C 0.09059(18) 0.45000(15) 0.2341(3) 0.0258(9) Uani 1 1 d . . . . .
C16 C 0.14419(18) 0.45149(15) 0.2236(2) 0.0244(9) Uani 1 1 d . . . . .
H16 H 0.150987 0.470873 0.181184 0.029 Uiso 1 1 calc R U . . .
C17 C 0.18768(17) 0.42332(14) 0.2778(2) 0.0227(8) Uani 1 1 d . . . . .
H17 H 0.223690 0.424090 0.270372 0.027 Uiso 1 1 calc R U . . .
C18 C 0.0489(2) 0.50032(17) 0.1114(3) 0.0362(11) Uani 1 1 d . . . . .
H18A H 0.060095 0.478034 0.074307 0.054 Uiso 1 1 calc R U . . .
H18B H 0.077452 0.525469 0.130596 0.054 Uiso 1 1 calc R U . . .
H18C H 0.012762 0.515101 0.080830 0.054 Uiso 1 1 calc R U . . .
C19A C 0.2816(6) 0.4628(5) 0.4426(13) 0.018(3) Uani 0.538(9) 1 d D . P A 1
H19A H 0.245027 0.467067 0.446824 0.021 Uiso 0.538(9) 1 calc R U P A 1
C19B C 0.2982(7) 0.4565(7) 0.4399(15) 0.024(4) Uani 0.462(9) 1 d D . P A 2
H19B H 0.261318 0.466299 0.436949 0.029 Uiso 0.462(9) 1 calc R U P A 2
C20A C 0.3120(4) 0.5042(3) 0.4362(6) 0.025(2) Uani 0.538(9) 1 d D . P A 1
H20A H 0.297130 0.535443 0.438420 0.030 Uiso 0.538(9) 1 calc R U P A 1
C20B C 0.3366(5) 0.4928(4) 0.4311(6) 0.020(3) Uani 0.462(9) 1 d D . P A 2
H20B H 0.325930 0.525540 0.420642 0.024 Uiso 0.462(9) 1 calc R U P A 2
C21A C 0.3657(5) 0.4979(4) 0.4265(6) 0.023(2) Uani 0.538(9) 1 d D . P A 1
C21B C 0.3917(5) 0.4766(5) 0.4392(7) 0.021(3) Uani 0.462(9) 1 d D . P A 2
C22A C 0.3896(5) 0.4513(4) 0.4305(7) 0.021(2) Uani 0.538(9) 1 d D . P A 1
H22A H 0.426470 0.446366 0.427606 0.025 Uiso 0.538(9) 1 calc R U P A 1
C22B C 0.4064(4) 0.4279(4) 0.4598(7) 0.027(2) Uani 0.462(9) 1 d D . P A 2
H22B H 0.444075 0.417423 0.471179 0.032 Uiso 0.462(9) 1 calc R U P A 2
C23A C 0.3544(7) 0.4121(5) 0.4392(9) 0.029(3) Uani 0.538(9) 1 d D . P A 1
H23A H 0.369365 0.380504 0.442637 0.035 Uiso 0.538(9) 1 calc R U P A 1
C23B C 0.3649(6) 0.3959(5) 0.4630(11) 0.024(3) Uani 0.462(9) 1 d D . P A 2
H23B H 0.374754 0.363013 0.473582 0.029 Uiso 0.462(9) 1 calc R U P A 2
C24A C 0.4462(4) 0.5343(4) 0.3962(7) 0.039(3) Uani 0.538(9) 1 d D . P A 1
H24A H 0.440088 0.514595 0.345712 0.059 Uiso 0.538(9) 1 calc R U P A 1
H24B H 0.473577 0.518490 0.443818 0.059 Uiso 0.538(9) 1 calc R U P A 1
H24C H 0.460466 0.566004 0.387087 0.059 Uiso 0.538(9) 1 calc R U P A 1
C24B C 0.4225(7) 0.5546(4) 0.4011(7) 0.038(3) Uani 0.462(9) 1 d D . P A 2
H24D H 0.396638 0.554127 0.343566 0.057 Uiso 0.462(9) 1 calc R U P A 2
H24E H 0.457313 0.570974 0.402108 0.057 Uiso 0.462(9) 1 calc R U P A 2
H24F H 0.404934 0.571899 0.437397 0.057 Uiso 0.462(9) 1 calc R U P A 2
H1WA H 0.2617(19) 0.5898(18) 0.5657(13) 0.057 Uiso 1 1 d D U . . .
C25 C 0.14731(17) 0.35922(14) 0.6424(2) 0.0229(8) Uani 1 1 d . . . . .
H25 H 0.135943 0.344482 0.588606 0.027 Uiso 1 1 calc R U . . .
C26 C 0.10573(18) 0.37330(15) 0.6768(3) 0.0254(9) Uani 1 1 d . . . . .
H26 H 0.067200 0.368097 0.646946 0.030 Uiso 1 1 calc R U . . .
C27 C 0.12183(19) 0.39545(16) 0.7568(3) 0.0281(9) Uani 1 1 d . . . . .
C28 C 0.17979(19) 0.40288(17) 0.7985(3) 0.0304(10) Uani 1 1 d . . . . .
H28 H 0.192139 0.418120 0.851761 0.037 Uiso 1 1 calc R U . . .
C29 C 0.21892(18) 0.38701(15) 0.7587(2) 0.0257(9) Uani 1 1 d . . . . .
H29 H 0.257784 0.391601 0.787152 0.031 Uiso 1 1 calc R U . . .
C30 C 0.0934(2) 0.4339(2) 0.8671(3) 0.0562(16) Uani 1 1 d . . . . .
H30A H 0.111358 0.464465 0.861123 0.084 Uiso 1 1 calc R U . . .
H30B H 0.119461 0.414624 0.911312 0.084 Uiso 1 1 calc R U . . .
H30C H 0.059320 0.440371 0.882137 0.084 Uiso 1 1 calc R U . . .
C31 C 0.31499(17) 0.44083(14) 0.6565(2) 0.0228(8) Uani 1 1 d . . . . .
H31 H 0.278138 0.451351 0.652162 0.027 Uiso 1 1 calc R U . . .
C32 C 0.35589(18) 0.47602(15) 0.6592(3) 0.0267(9) Uani 1 1 d . . . . .
H32 H 0.346871 0.509260 0.657867 0.032 Uiso 1 1 calc R U . . .
C33 C 0.41060(18) 0.46097(15) 0.6637(3) 0.0282(9) Uani 1 1 d . . . . .
C34 C 0.42277(18) 0.41058(16) 0.6713(3) 0.0291(9) Uani 1 1 d . . . . .
H34 H 0.459637 0.399262 0.677832 0.035 Uiso 1 1 calc R U . . .
C35 C 0.37941(17) 0.37809(15) 0.6691(2) 0.0245(9) Uani 1 1 d . . . . .
H35 H 0.387828 0.344694 0.674046 0.029 Uiso 1 1 calc R U . . .
C36 C 0.4430(2) 0.54203(17) 0.6499(4) 0.0490(13) Uani 1 1 d . . . . .
H36A H 0.412229 0.547788 0.597851 0.073 Uiso 1 1 calc R U . . .
H36B H 0.476868 0.558638 0.647218 0.073 Uiso 1 1 calc R U . . .
H36C H 0.432409 0.554305 0.697618 0.073 Uiso 1 1 calc R U . . .
O1G O 0.47179(12) 0.33962(11) 1.13392(18) 0.0313(7) Uani 1 1 d . . . . .
N1G N 0.36230(15) 0.33081(14) 0.8836(2) 0.0298(8) Uani 1 1 d . . . . .
C1G C 0.34486(19) 0.34289(16) 0.9518(3) 0.0297(10) Uani 1 1 d . . . . .
H1G H 0.306201 0.349830 0.941656 0.036 Uiso 1 1 calc R U . . .
C2G C 0.38041(18) 0.34549(16) 1.0342(3) 0.0284(9) Uani 1 1 d . . . . .
H2G H 0.365934 0.353048 1.078632 0.034 Uiso 1 1 calc R U . . .
C3G C 0.43865(18) 0.33665(15) 1.0506(3) 0.0251(9) Uani 1 1 d . . . . .
C4G C 0.45835(19) 0.32499(16) 0.9826(3) 0.0283(9) Uani 1 1 d . . . . .
H4G H 0.497088 0.319272 0.991098 0.034 Uiso 1 1 calc R U . . .
C5G C 0.4186(2) 0.32214(16) 0.9017(3) 0.0320(10) Uani 1 1 d . . . . .
H5G H 0.431871 0.313571 0.856523 0.038 Uiso 1 1 calc R U . . .
C6G C 0.53248(19) 0.33666(19) 1.1524(3) 0.0390(11) Uani 1 1 d . . . . .
H6GA H 0.545357 0.363281 1.124766 0.058 Uiso 1 1 calc R U . . .
H6GB H 0.542238 0.305971 1.131764 0.058 Uiso 1 1 calc R U . . .
H6GC H 0.550674 0.338750 1.213212 0.058 Uiso 1 1 calc R U . . .
O1W O 0.24206(19) 0.58192(16) 0.5155(2) 0.0574(10) Uani 1 1 d D . . . .
H1WB H 0.224(2) 0.5574(14) 0.524(3) 0.07(2) Uiso 1 1 d D . . . .
O2W O 0.500000 0.3010(4) 0.750000 0.056(3) Uani 0.5 2 d S T P . .

loop_
_atom_site_aniso_label
_atom_site_aniso_U_11
_atom_site_aniso_U_22
_atom_site_aniso_U_33
_atom_site_aniso_U_23
_atom_site_aniso_U_13
_atom_site_aniso_U_12
Br1 0.0278(2) 0.0274(2) 0.0282(2) 0.00547(16) 0.01347(17) -0.00045(17)
Br2 0.0489(3) 0.0284(3) 0.0414(3) -0.0062(2) 0.0064(2) 0.0157(2)
Br3 0.01466(19) 0.0268(2) 0.0360(2) 0.00075(17) 0.00735(17) 0.00024(16)
Fe1 0.0170(3) 0.0161(3) 0.0138(3) 0.0001(2) 0.0049(2) -0.0007(2)
Fe2 0.0162(3) 0.0141(3) 0.0161(3) 0.0002(2) 0.0060(2) 0.0006(2)
Fe3 0.0166(3) 0.0148(3) 0.0149(3) -0.0008(2) 0.0050(2) 0.0011(2)
Fe4 0.0147(3) 0.0144(3) 0.0136(3) -0.00028(19) 0.0045(2) 0.0004(2)
O1 0.0329(17) 0.0236(16) 0.0280(16) 0.0062(12) 0.0012(13) 0.0019(13)
O1H 0.0188(13) 0.0177(14) 0.0179(13) 0.0004(10) 0.0096(11) -0.0010(11)
O1O 0.0166(13) 0.0162(13) 0.0138(12) 0.0011(10) 0.0048(10) 0.0014(10)
O2 0.0290(17) 0.054(2) 0.0324(17) -0.0135(15) 0.0155(14) 0.0022(15)
O2H 0.0184(13) 0.0150(14) 0.0187(13) 0.0016(10) 0.0066(11) 0.0057(11)
O2O 0.0157(13) 0.0169(13) 0.0121(12) 0.0001(10) 0.0027(10) 0.0006(10)
O3 0.0349(17) 0.042(2) 0.0256(16) 0.0086(14) 0.0048(13) 0.0158(15)
O3H 0.0192(14) 0.0196(14) 0.0136(13) -0.0004(11) 0.0022(11) -0.0001(11)
O3O 0.0155(13) 0.0167(13) 0.0140(12) -0.0005(10) 0.0038(10) -0.0013(10)
O4A 0.033(4) 0.023(4) 0.048(4) -0.004(3) 0.020(3) -0.006(3)
O4B 0.032(4) 0.019(4) 0.040(4) 0.006(3) 0.016(3) -0.011(3)
O5 0.0416(19) 0.046(2) 0.0408(18) -0.0053(15) 0.0253(15) 0.0114(16)
O6 0.0365(18) 0.0239(17) 0.058(2) 0.0036(15) 0.0103(16) -0.0107(14)
N1 0.0210(17) 0.0209(18) 0.0176(16) 0.0016(13) 0.0050(13) -0.0016(14)
N2 0.0246(18) 0.0176(17) 0.0207(16) -0.0017(13) 0.0095(14) -0.0036(14)
N3 0.0204(17) 0.0181(17) 0.0190(16) 0.0020(12) 0.0051(13) 0.0019(13)
N4A 0.015(8) 0.007(6) 0.027(7) 0.004(5) 0.003(6) 0.004(6)
N4B 0.008(7) 0.011(8) 0.013(7) -0.003(6) 0.000(6) 0.006(6)
N5 0.0233(17) 0.0173(17) 0.0173(16) 0.0002(13) 0.0064(13) 0.0043(13)
N6 0.0234(17) 0.0160(17) 0.0183(16) -0.0035(12) 0.0035(13) -0.0013(13)
C1 0.027(2) 0.027(2) 0.021(2) 0.0059(16) 0.0059(17) -0.0008(18)
C2 0.020(2) 0.028(2) 0.029(2) 0.0020(18) 0.0050(17) -0.0018(17)
C3 0.029(2) 0.023(2) 0.0156(19) 0.0008(16) -0.0006(16) 0.0019(17)
C4 0.036(2) 0.022(2) 0.019(2) 0.0046(16) 0.0078(18) -0.0038(18)
C5 0.026(2) 0.025(2) 0.0188(19) 0.0010(16) 0.0055(16) -0.0053(17)
C6 0.036(3) 0.034(3) 0.035(3) 0.003(2) 0.001(2) 0.006(2)
C7 0.023(2) 0.035(2) 0.026(2) -0.0052(18) 0.0081(17) -0.0023(18)
C8 0.033(3) 0.047(3) 0.022(2) -0.013(2) 0.0093(19) -0.002(2)
C9 0.032(2) 0.025(2) 0.029(2) -0.0006(17) 0.0161(18) 0.0031(19)
C10 0.022(2) 0.027(2) 0.028(2) -0.0041(17) 0.0092(17) -0.0006(17)
C11 0.026(2) 0.024(2) 0.020(2) -0.0009(16) 0.0078(16) -0.0022(17)
C12 0.030(2) 0.044(3) 0.044(3) -0.013(2) 0.019(2) -0.001(2)
C13 0.020(2) 0.035(3) 0.025(2) 0.0064(17) 0.0041(17) 0.0034(18)
C14 0.022(2) 0.049(3) 0.030(2) 0.008(2) 0.0074(18) 0.008(2)
C15 0.028(2) 0.023(2) 0.024(2) -0.0013(16) 0.0031(17) 0.0065(18)
C16 0.032(2) 0.020(2) 0.019(2) 0.0030(15) 0.0052(17) -0.0017(17)
C17 0.026(2) 0.020(2) 0.024(2) 0.0013(16) 0.0097(17) 0.0015(17)
C18 0.044(3) 0.032(3) 0.024(2) 0.0067(19) -0.001(2) 0.008(2)
C19A 0.018(7) 0.007(4) 0.029(5) -0.003(3) 0.008(6) 0.005(5)
C19B 0.011(8) 0.036(11) 0.024(6) 0.008(6) 0.004(6) 0.009(6)
C20A 0.029(6) 0.019(5) 0.032(5) -0.002(4) 0.018(4) 0.003(4)
C20B 0.025(8) 0.007(5) 0.029(5) -0.001(4) 0.012(6) 0.001(5)
C21A 0.029(7) 0.016(5) 0.023(4) 0.001(3) 0.009(5) -0.005(5)
C21B 0.019(6) 0.022(8) 0.022(5) -0.002(6) 0.007(4) 0.004(6)
C22A 0.019(5) 0.022(7) 0.028(6) -0.007(5) 0.016(4) -0.001(5)
C22B 0.027(6) 0.022(6) 0.027(6) 0.000(4) 0.003(4) -0.001(4)
C23A 0.030(7) 0.026(7) 0.030(8) -0.011(5) 0.009(6) -0.001(5)
C23B 0.011(6) 0.025(8) 0.032(9) -0.011(5) 0.003(6) -0.003(5)
C24A 0.035(6) 0.032(7) 0.051(6) 0.003(5) 0.014(5) -0.005(5)
C24B 0.050(9) 0.026(7) 0.034(6) 0.001(5) 0.008(6) -0.016(6)
C25 0.025(2) 0.019(2) 0.025(2) -0.0001(16) 0.0091(17) 0.0017(16)
C26 0.023(2) 0.025(2) 0.029(2) 0.0019(17) 0.0102(17) 0.0036(17)
C27 0.035(2) 0.025(2) 0.032(2) 0.0054(17) 0.0202(19) 0.0057(19)
C28 0.043(3) 0.032(2) 0.018(2) -0.0026(17) 0.0121(19) 0.006(2)
C29 0.026(2) 0.027(2) 0.022(2) -0.0013(17) 0.0052(17) 0.0017(18)
C30 0.066(4) 0.070(4) 0.046(3) -0.007(3) 0.036(3) 0.019(3)
C31 0.024(2) 0.018(2) 0.024(2) -0.0027(16) 0.0034(16) 0.0025(16)
C32 0.032(2) 0.016(2) 0.028(2) -0.0016(16) 0.0046(18) -0.0005(17)
C33 0.031(2) 0.018(2) 0.032(2) 0.0009(17) 0.0055(18) -0.0094(18)
C34 0.022(2) 0.024(2) 0.038(2) 0.0031(18) 0.0047(18) -0.0031(18)
C35 0.020(2) 0.023(2) 0.028(2) -0.0007(17) 0.0028(16) 0.0012(17)
C36 0.062(4) 0.022(3) 0.059(3) 0.002(2) 0.013(3) -0.015(2)
O1G 0.0291(16) 0.0358(18) 0.0263(15) 0.0014(13) 0.0047(13) -0.0020(14)
N1G 0.033(2) 0.031(2) 0.0223(18) -0.0068(15) 0.0041(15) 0.0002(17)
C1G 0.025(2) 0.030(2) 0.032(2) -0.0059(18) 0.0056(18) 0.0022(18)
C2G 0.032(2) 0.026(2) 0.031(2) -0.0058(18) 0.0148(19) 0.0005(18)
C3G 0.028(2) 0.020(2) 0.025(2) 0.0007(16) 0.0052(17) -0.0009(17)
C4G 0.028(2) 0.026(2) 0.032(2) 0.0008(18) 0.0113(19) 0.0039(18)
C5G 0.040(3) 0.029(2) 0.030(2) -0.0082(18) 0.016(2) 0.000(2)
C6G 0.024(2) 0.041(3) 0.045(3) 0.004(2) 0.002(2) -0.001(2)
O1W 0.073(3) 0.045(2) 0.044(2) -0.0007(18) 0.004(2) -0.013(2)
O2W 0.062(7) 0.043(6) 0.057(7) 0.000 0.009(5) 0.000

loop_
_atom_type_symbol
_atom_type_description
_atom_type_scat_dispersion_real
_atom_type_scat_dispersion_imag
_atom_type_scat_source
C C 0.0033 0.0016 'International Tables Vol C Tables 4.2.6.8 and 6.1.1.4'
H H 0.0000 0.0000 'International Tables Vol C Tables 4.2.6.8 and 6.1.1.4'
Br Br -0.2901 2.4595 'International Tables Vol C Tables 4.2.6.8 and 6.1.1.4'
Fe Fe 0.3463 0.8444 'International Tables Vol C Tables 4.2.6.8 and 6.1.1.4'
N N 0.0061 0.0033 'International Tables Vol C Tables 4.2.6.8 and 6.1.1.4'
O O 0.0106 0.0060 'International Tables Vol C Tables 4.2.6.8 and 6.1.1.4'

loop_
_geom_angle_atom_site_label_1
_geom_angle_atom_site_label_2
_geom_angle_atom_site_label_3
_geom_angle
_geom_angle_site_symmetry_1
_geom_angle_site_symmetry_3
_geom_angle_publ_flag
Fe3 Fe1 Fe2 120.11(2) 7_556 . ?
O1H Fe1 Fe2 41.13(7) . . ?
O1H Fe1 Fe3 138.88(8) . 7_556 ?
O1H Fe1 O1O 83.52(10) . . ?
O1H Fe1 O2O 96.54(10) . 7_556 ?
O1H Fe1 O3H 178.28(10) . 7_556 ?
O1H Fe1 N1 92.99(11) . . ?
O1H Fe1 N2 86.24(11) . . ?
O1O Fe1 Fe2 42.49(7) . . ?
O1O Fe1 Fe3 91.41(7) . 7_556 ?
O1O Fe1 O2O 88.95(10) . 7_556 ?
O1O Fe1 N1 91.40(11) . . ?
O1O Fe1 N2 169.76(11) . . ?
O2O Fe1 Fe2 91.49(7) 7_556 . ?
O2O Fe1 Fe3 42.45(7) 7_556 7_556 ?
O2O Fe1 N1 170.44(11) 7_556 . ?
O2O Fe1 N2 92.28(11) 7_556 . ?
O3H Fe1 Fe2 140.58(7) 7_556 . ?
O3H Fe1 Fe3 41.57(7) 7_556 7_556 ?
O3H Fe1 O1O 98.18(10) 7_556 . ?
O3H Fe1 O2O 83.78(10) 7_556 7_556 ?
O3H Fe1 N1 86.72(11) 7_556 . ?
O3H Fe1 N2 92.06(11) 7_556 . ?
N1 Fe1 Fe2 95.22(9) . . ?
N1 Fe1 Fe3 128.00(9) . 7_556 ?
N1 Fe1 N2 89.07(12) . . ?
N2 Fe1 Fe2 127.29(8) . . ?
N2 Fe1 Fe3 96.36(8) . 7_556 ?
Fe1 Fe2 Fe3 119.80(2) . . ?
O1H Fe2 Fe1 41.20(8) . . ?
O1H Fe2 Fe3 138.54(8) . . ?
O1H Fe2 O1O 83.12(10) . . ?
O1H Fe2 O3O 96.70(10) . 7_556 ?
O1H Fe2 N3 94.71(11) . . ?
O1H Fe2 N4A 87.6(9) . . ?
O1H Fe2 N4B 84.7(9) . . ?
O1O Fe2 Fe1 42.02(6) . . ?
O1O Fe2 Fe3 91.59(7) . . ?
O1O Fe2 N3 90.66(11) . . ?
O1O Fe2 N4A 169.3(9) . . ?
O1O Fe2 N4B 167.5(9) . . ?
O2H Fe2 Fe1 139.35(8) . . ?
O2H Fe2 Fe3 40.83(7) . . ?
O2H Fe2 O1H 179.09(11) . . ?
O2H Fe2 O1O 97.47(10) . . ?
O2H Fe2 O3O 82.63(10) . 7_556 ?
O2H Fe2 N3 85.98(11) . . ?
O2H Fe2 N4A 91.9(9) . . ?
O2H Fe2 N4B 94.7(9) . . ?
O3O Fe2 Fe1 91.57(7) 7_556 . ?
O3O Fe2 Fe3 41.95(7) 7_556 . ?
O3O Fe2 O1O 88.93(10) 7_556 . ?
O3O Fe2 N3 168.45(10) 7_556 . ?
O3O Fe2 N4A 97.6(7) 7_556 . ?
O3O Fe2 N4B 89.8(7) 7_556 . ?
N3 Fe2 Fe1 95.85(8) . . ?
N3 Fe2 Fe3 126.55(8) . . ?
N3 Fe2 N4A 84.7(6) . . ?
N4A Fe2 Fe1 128.8(9) . . ?
N4A Fe2 Fe3 99.0(8) . . ?
N4B Fe2 Fe1 125.6(9) . . ?
N4B Fe2 Fe3 95.8(8) . . ?
N4B Fe2 N3 93.1(7) . . ?
Fe1 Fe3 Fe2 120.08(2) 7_556 . ?
O2H Fe3 Fe1 139.38(8) . 7_556 ?
O2H Fe3 Fe2 40.79(7) . . ?
O2H Fe3 O2O 97.20(10) . . ?
O2H Fe3 O3H 178.36(11) . . ?
O2H Fe3 O3O 82.67(10) . 7_556 ?
O2H Fe3 N5 84.36(11) . . ?
O2H Fe3 N6 92.99(11) . . ?
O2O Fe3 Fe1 42.30(7) . 7_556 ?
O2O Fe3 Fe2 91.46(7) . . ?
O2O Fe3 N5 89.61(11) . . ?
O2O Fe3 N6 169.47(11) . . ?
O3H Fe3 Fe1 41.56(8) . 7_556 ?
O3H Fe3 Fe2 140.70(7) . . ?
O3H Fe3 O2O 83.63(10) . . ?
O3H Fe3 O3O 98.77(10) . 7_556 ?
O3H Fe3 N5 94.24(11) . . ?
O3H Fe3 N6 86.24(11) . . ?
O3O Fe3 Fe1 91.84(7) 7_556 7_556 ?
O3O Fe3 Fe2 42.04(7) 7_556 . ?
O3O Fe3 O2O 89.00(10) 7_556 . ?
O3O Fe3 N5 166.68(11) 7_556 . ?
O3O Fe3 N6 89.68(11) 7_556 . ?
N5 Fe3 Fe1 96.03(8) . 7_556 ?
N5 Fe3 Fe2 124.78(8) . . ?
N6 Fe3 Fe1 127.33(9) . 7_556 ?
N6 Fe3 Fe2 94.55(8) . . ?
N6 Fe3 N5 94.03(12) . . ?
O1O Fe4 Br3 108.55(8) . . ?
O2O Fe4 Br3 108.18(7) . . ?
O2O Fe4 O1O 111.19(11) . . ?
O2O Fe4 O3O 110.76(11) . . ?
O3O Fe4 Br3 107.56(8) . . ?
O3O Fe4 O1O 110.47(10) . . ?
C3 O1 C6 117.0(3) . . ?
Fe1 O1H H1H 122(3) . . ?
Fe2 O1H Fe1 97.67(11) . . ?
Fe2 O1H H1H 135(3) . . ?
Fe1 O1O Fe2 95.49(10) . . ?
Fe4 O1O Fe1 123.42(13) . . ?
Fe4 O1O Fe2 122.62(12) . . ?
C9 O2 C12 118.0(3) . . ?
Fe2 O2H Fe3 98.38(11) . . ?
Fe2 O2H H2H 126(3) . . ?
Fe3 O2H H2H 128(3) . . ?
Fe1 O2O Fe3 95.25(10) 7_556 . ?
Fe4 O2O Fe1 123.24(13) . 7_556 ?
Fe4 O2O Fe3 123.14(12) . . ?
C15 O3 C18 116.9(3) . . ?
Fe1 O3H Fe3 96.88(11) 7_556 . ?
Fe1 O3H H3H 127(3) 7_556 . ?
Fe3 O3H H3H 125(3) . . ?
Fe3 O3O Fe2 96.02(10) 7_556 7_556 ?
Fe4 O3O Fe2 122.95(12) . 7_556 ?
Fe4 O3O Fe3 122.85(12) . 7_556 ?
C21A O4A C24A 116.8(8) . . ?
C21B O4B C24B 119.2(10) . . ?
C27 O5 C30 116.9(4) . . ?
C33 O6 C36 117.7(4) . . ?
C1 N1 Fe1 117.8(2) . . ?
C1 N1 C5 117.0(3) . . ?
C5 N1 Fe1 124.5(3) . . ?
C7 N2 Fe1 124.9(3) . . ?
C11 N2 Fe1 118.3(2) . . ?
C11 N2 C7 116.6(3) . . ?
C13 N3 Fe2 117.1(2) . . ?
C13 N3 C17 116.8(3) . . ?
C17 N3 Fe2 126.1(3) . . ?
C19A N4A Fe2 124.4(14) . . ?
C19A N4A C23A 116.0(9) . . ?
C23A N4A Fe2 119.0(16) . . ?
C19B N4B Fe2 123.9(17) . . ?
C23B N4B Fe2 118.0(15) . . ?
C23B N4B C19B 117.2(11) . . ?
C25 N5 Fe3 115.4(2) . . ?
C29 N5 Fe3 127.3(3) . . ?
C29 N5 C25 117.2(3) . . ?
C31 N6 Fe3 125.7(3) . . ?
C31 N6 C35 117.0(3) . . ?
C35 N6 Fe3 114.7(3) . . ?
N1 C1 H1 118.1 . . ?
N1 C1 C2 123.7(4) . . ?
C2 C1 H1 118.1 . . ?
C1 C2 H2 120.8 . . ?
C1 C2 C3 118.4(4) . . ?
C3 C2 H2 120.8 . . ?
O1 C3 C2 124.6(4) . . ?
O1 C3 C4 117.1(3) . . ?
C4 C3 C2 118.3(4) . . ?
C3 C4 H4 120.4 . . ?
C5 C4 C3 119.3(3) . . ?
C5 C4 H4 120.4 . . ?
N1 C5 C4 123.2(4) . . ?
N1 C5 H5 118.4 . . ?
C4 C5 H5 118.4 . . ?
O1 C6 H6A 109.5 . . ?
O1 C6 H6B 109.5 . . ?
O1 C6 H6C 109.5 . . ?
H6A C6 H6B 109.5 . . ?
H6A C6 H6C 109.5 . . ?
H6B C6 H6C 109.5 . . ?
N2 C7 H7 118.2 . . ?
N2 C7 C8 123.5(4) . . ?
C8 C7 H7 118.2 . . ?
C7 C8 H8 120.5 . . ?
C7 C8 C9 119.0(4) . . ?
C9 C8 H8 120.5 . . ?
O2 C9 C8 116.6(4) . . ?
O2 C9 C10 124.8(4) . . ?
C10 C9 C8 118.6(4) . . ?
C9 C10 H10 120.8 . . ?
C9 C10 C11 118.3(4) . . ?
C11 C10 H10 120.8 . . ?
N2 C11 C10 123.9(4) . . ?
N2 C11 H11 118.1 . . ?
C10 C11 H11 118.1 . . ?
O2 C12 H12A 109.5 . . ?
O2 C12 H12B 109.5 . . ?
O2 C12 H12C 109.5 . . ?
H12A C12 H12B 109.5 . . ?
H12A C12 H12C 109.5 . . ?
H12B C12 H12C 109.5 . . ?
N3 C13 H13 118.1 . . ?
N3 C13 C14 123.8(4) . . ?
C14 C13 H13 118.1 . . ?
C13 C14 H14 120.6 . . ?
C13 C14 C15 118.8(4) . . ?
C15 C14 H14 120.6 . . ?
O3 C15 C14 115.6(4) . . ?
O3 C15 C16 125.6(4) . . ?
C16 C15 C14 118.8(4) . . ?
C15 C16 H16 120.8 . . ?
C15 C16 C17 118.4(4) . . ?
C17 C16 H16 120.8 . . ?
N3 C17 C16 123.3(4) . . ?
N3 C17 H17 118.3 . . ?
C16 C17 H17 118.3 . . ?
O3 C18 H18A 109.5 . . ?
O3 C18 H18B 109.5 . . ?
O3 C18 H18C 109.5 . . ?
H18A C18 H18B 109.5 . . ?
H18A C18 H18C 109.5 . . ?
H18B C18 H18C 109.5 . . ?
N4A C19A H19A 117.5 . . ?
N4A C19A C20A 124.9(12) . . ?
C20A C19A H19A 117.5 . . ?
N4B C19B H19B 117.8 . . ?
N4B C19B C20B 124.4(15) . . ?
C20B C19B H19B 117.8 . . ?
C19A C20A H20A 121.2 . . ?
C19A C20A C21A 117.7(9) . . ?
C21A C20A H20A 121.2 . . ?
C19B C20B H20B 122.2 . . ?
C21B C20B C19B 115.6(10) . . ?
C21B C20B H20B 122.2 . . ?
O4A C21A C20A 115.7(8) . . ?
O4A C21A C22A 123.5(9) . . ?
C20A C21A C22A 120.8(8) . . ?
O4B C21B C20B 124.8(10) . . ?
O4B C21B C22B 115.3(9) . . ?
C22B C21B C20B 119.9(9) . . ?
C21A C22A H22A 122.2 . . ?
C21A C22A C23A 115.5(9) . . ?
C23A C22A H22A 122.2 . . ?
C21B C22B H22B 120.6 . . ?
C23B C22B C21B 118.9(10) . . ?
C23B C22B H22B 120.6 . . ?
N4A C23A C22A 124.9(13) . . ?
N4A C23A H23A 117.6 . . ?
C22A C23A H23A 117.6 . . ?
N4B C23B C22B 123.7(12) . . ?
N4B C23B H23B 118.2 . . ?
C22B C23B H23B 118.2 . . ?
O4A C24A H24A 109.5 . . ?
O4A C24A H24B 109.5 . . ?
O4A C24A H24C 109.5 . . ?
H24A C24A H24B 109.5 . . ?
H24A C24A H24C 109.5 . . ?
H24B C24A H24C 109.5 . . ?
O4B C24B H24D 109.5 . . ?
O4B C24B H24E 109.5 . . ?
O4B C24B H24F 109.5 . . ?
H24D C24B H24E 109.5 . . ?
H24D C24B H24F 109.5 . . ?
H24E C24B H24F 109.5 . . ?
N5 C25 H25 118.2 . . ?
N5 C25 C26 123.5(4) . . ?
C26 C25 H25 118.2 . . ?
C25 C26 H26 120.5 . . ?
C25 C26 C27 119.1(4) . . ?
C27 C26 H26 120.5 . . ?
O5 C27 C26 115.5(4) . . ?
O5 C27 C28 126.1(4) . . ?
C26 C27 C28 118.4(4) . . ?
C27 C28 H28 120.8 . . ?
C27 C28 C29 118.4(4) . . ?
C29 C28 H28 120.8 . . ?
N5 C29 C28 123.4(4) . . ?
N5 C29 H29 118.3 . . ?
C28 C29 H29 118.3 . . ?
O5 C30 H30A 109.5 . . ?
O5 C30 H30B 109.5 . . ?
O5 C30 H30C 109.5 . . ?
H30A C30 H30B 109.5 . . ?
H30A C30 H30C 109.5 . . ?
H30B C30 H30C 109.5 . . ?
N6 C31 H31 118.0 . . ?
N6 C31 C32 124.0(4) . . ?
C32 C31 H31 118.0 . . ?
C31 C32 H32 120.6 . . ?
C31 C32 C33 118.8(4) . . ?
C33 C32 H32 120.6 . . ?
O6 C33 C32 126.1(4) . . ?
O6 C33 C34 115.8(4) . . ?
C32 C33 C34 118.1(4) . . ?
C33 C34 H34 120.5 . . ?
C35 C34 C33 119.0(4) . . ?
C35 C34 H34 120.5 . . ?
N6 C35 C34 123.0(4) . . ?
N6 C35 H35 118.5 . . ?
C34 C35 H35 118.5 . . ?
O6 C36 H36A 109.5 . . ?
O6 C36 H36B 109.5 . . ?
O6 C36 H36C 109.5 . . ?
H36A C36 H36B 109.5 . . ?
H36A C36 H36C 109.5 . . ?
H36B C36 H36C 109.5 . . ?
C3G O1G C6G 117.9(3) . . ?
C5G N1G C1G 115.4(4) . . ?
N1G C1G H1G 117.9 . . ?
N1G C1G C2G 124.2(4) . . ?
C2G C1G H1G 117.9 . . ?
C1G C2G H2G 120.5 . . ?
C1G C2G C3G 118.9(4) . . ?
C3G C2G H2G 120.5 . . ?
O1G C3G C2G 116.1(3) . . ?
O1G C3G C4G 125.2(4) . . ?
C4G C3G C2G 118.7(4) . . ?
C3G C4G H4G 121.0 . . ?
C5G C4G C3G 117.9(4) . . ?
C5G C4G H4G 121.0 . . ?
N1G C5G C4G 124.9(4) . . ?
N1G C5G H5G 117.6 . . ?
C4G C5G H5G 117.6 . . ?
O1G C6G H6GA 109.5 . . ?
O1G C6G H6GB 109.5 . . ?
O1G C6G H6GC 109.5 . . ?
H6GA C6G H6GB 109.5 . . ?
H6GA C6G H6GC 109.5 . . ?
H6GB C6G H6GC 109.5 . . ?
H1WA O1W H1WB 102.6(16) . . ?

loop_
_geom_bond_atom_site_label_1
_geom_bond_atom_site_label_2
_geom_bond_distance
_geom_bond_site_symmetry_2
_geom_bond_publ_flag
Br3 Fe4 2.4240(6) . ?
Fe1 Fe2 2.9534(7) . ?
Fe1 Fe3 2.9441(7) 7_556 ?
Fe1 O1H 1.963(3) . ?
Fe1 O1O 1.986(2) . ?
Fe1 O2O 1.990(2) 7_556 ?
Fe1 O3H 1.967(3) 7_556 ?
Fe1 N1 2.186(3) . ?
Fe1 N2 2.210(3) . ?
Fe2 Fe3 2.9624(7) . ?
Fe2 O1H 1.960(2) . ?
Fe2 O1O 2.004(3) . ?
Fe2 O2H 1.956(2) . ?
Fe2 O3O 1.995(2) 7_556 ?
Fe2 N3 2.193(3) . ?
Fe2 N4A 2.209(9) . ?
Fe2 N4B 2.184(10) . ?
Fe3 O2H 1.958(3) . ?
Fe3 O2O 1.995(2) . ?
Fe3 O3H 1.967(3) . ?
Fe3 O3O 1.991(2) 7_556 ?
Fe3 N5 2.188(3) . ?
Fe3 N6 2.184(3) . ?
Fe4 O1O 1.862(2) . ?
Fe4 O2O 1.858(2) . ?
Fe4 O3O 1.860(3) . ?
O1 C3 1.358(5) . ?
O1 C6 1.426(5) . ?
O1H H1H 0.830(10) . ?
O2 C9 1.353(4) . ?
O2 C12 1.428(5) . ?
O2H H2H 0.839(10) . ?
O3 C15 1.355(5) . ?
O3 C18 1.446(5) . ?
O3H H3H 0.837(10) . ?
O4A C21A 1.377(10) . ?
O4A C24A 1.439(9) . ?
O4B C21B 1.365(11) . ?
O4B C24B 1.421(11) . ?
O5 C27 1.346(5) . ?
O5 C30 1.446(6) . ?
O6 C33 1.348(5) . ?
O6 C36 1.433(6) . ?
N1 C1 1.336(5) . ?
N1 C5 1.350(5) . ?
N2 C7 1.346(5) . ?
N2 C11 1.334(5) . ?
N3 C13 1.336(5) . ?
N3 C17 1.346(5) . ?
N4A C19A 1.33(3) . ?
N4A C23A 1.35(3) . ?
N4B C19B 1.33(3) . ?
N4B C23B 1.33(3) . ?
N5 C25 1.343(5) . ?
N5 C29 1.334(5) . ?
N6 C31 1.337(5) . ?
N6 C35 1.352(5) . ?
C1 H1 0.9300 . ?
C1 C2 1.383(6) . ?
C2 H2 0.9300 . ?
C2 C3 1.392(6) . ?
C3 C4 1.387(6) . ?
C4 H4 0.9300 . ?
C4 C5 1.370(6) . ?
C5 H5 0.9300 . ?
C6 H6A 0.9600 . ?
C6 H6B 0.9600 . ?
C6 H6C 0.9600 . ?
C7 H7 0.9300 . ?
C7 C8 1.371(5) . ?
C8 H8 0.9300 . ?
C8 C9 1.387(6) . ?
C9 C10 1.379(6) . ?
C10 H10 0.9300 . ?
C10 C11 1.388(5) . ?
C11 H11 0.9300 . ?
C12 H12A 0.9600 . ?
C12 H12B 0.9600 . ?
C12 H12C 0.9600 . ?
C13 H13 0.9300 . ?
C13 C14 1.371(6) . ?
C14 H14 0.9300 . ?
C14 C15 1.385(6) . ?
C15 C16 1.381(6) . ?
C16 H16 0.9300 . ?
C16 C17 1.388(6) . ?
C17 H17 0.9300 . ?
C18 H18A 0.9600 . ?
C18 H18B 0.9600 . ?
C18 H18C 0.9600 . ?
C19A H19A 0.9300 . ?
C19A C20A 1.375(17) . ?
C19B H19B 0.9300 . ?
C19B C20B 1.405(19) . ?
C20A H20A 0.9300 . ?
C20A C21A 1.387(11) . ?
C20B H20B 0.9300 . ?
C20B C21B 1.389(14) . ?
C21A C22A 1.390(12) . ?
C21B C22B 1.386(12) . ?
C22A H22A 0.9300 . ?
C22A C23A 1.409(17) . ?
C22B H22B 0.9300 . ?
C22B C23B 1.353(18) . ?
C23A H23A 0.9300 . ?
C23B H23B 0.9300 . ?
C24A H24A 0.9600 . ?
C24A H24B 0.9600 . ?
C24A H24C 0.9600 . ?
C24B H24D 0.9600 . ?
C24B H24E 0.9600 . ?
C24B H24F 0.9600 . ?
C25 H25 0.9300 . ?
C25 C26 1.368(5) . ?
C26 H26 0.9300 . ?
C26 C27 1.387(6) . ?
C27 C28 1.387(6) . ?
C28 H28 0.9300 . ?
C28 C29 1.389(5) . ?
C29 H29 0.9300 . ?
C30 H30A 0.9600 . ?
C30 H30B 0.9600 . ?
C30 H30C 0.9600 . ?
C31 H31 0.9300 . ?
C31 C32 1.379(6) . ?
C32 H32 0.9300 . ?
C32 C33 1.384(6) . ?
C33 C34 1.401(6) . ?
C34 H34 0.9300 . ?
C34 C35 1.375(6) . ?
C35 H35 0.9300 . ?
C36 H36A 0.9600 . ?
C36 H36B 0.9600 . ?
C36 H36C 0.9600 . ?
O1G C3G 1.358(5) . ?
O1G C6G 1.427(5) . ?
N1G C1G 1.360(5) . ?
N1G C5G 1.340(6) . ?
C1G H1G 0.9300 . ?
C1G C2G 1.364(6) . ?
C2G H2G 0.9300 . ?
C2G C3G 1.390(6) . ?
C3G C4G 1.387(5) . ?
C4G H4G 0.9300 . ?
C4G C5G 1.384(6) . ?
C5G H5G 0.9300 . ?
C6G H6GA 0.9600 . ?
C6G H6GB 0.9600 . ?
C6G H6GC 0.9600 . ?
O1W H1WA 0.843(10) . ?
O1W H1WB 0.837(10) . ?

loop_
_geom_torsion_atom_site_label_1
_geom_torsion_atom_site_label_2
_geom_torsion_atom_site_label_3
_geom_torsion_atom_site_label_4
_geom_torsion
_geom_torsion_site_symmetry_1
_geom_torsion_site_symmetry_2
_geom_torsion_site_symmetry_3
_geom_torsion_site_symmetry_4
_geom_torsion_publ_flag
Br3 Fe4 O1O Fe1 -117.81(13) . . . . ?
Br3 Fe4 O1O Fe2 118.26(12) . . . . ?
Br3 Fe4 O2O Fe1 117.29(12) . . . 7_556 ?
Br3 Fe4 O2O Fe3 -118.77(12) . . . . ?
Br3 Fe4 O3O Fe2 -117.50(12) . . . 7_556 ?
Br3 Fe4 O3O Fe3 117.95(12) . . . 7_556 ?
Fe1 N1 C1 C2 170.1(3) . . . . ?
Fe1 N1 C5 C4 -170.1(3) . . . . ?
Fe1 N2 C7 C8 -175.3(3) . . . . ?
Fe1 N2 C11 C10 175.2(3) . . . . ?
Fe2 N3 C13 C14 178.6(4) . . . . ?
Fe2 N3 C17 C16 -178.4(3) . . . . ?
Fe2 N4A C19A C20A -169.3(15) . . . . ?
Fe2 N4A C23A C22A 168.2(12) . . . . ?
Fe2 N4B C19B C20B -162.9(17) . . . . ?
Fe2 N4B C23B C22B 166.7(14) . . . . ?
Fe3 N5 C25 C26 176.2(3) . . . . ?
Fe3 N5 C29 C28 -176.3(3) . . . . ?
Fe3 N6 C31 C32 -158.5(3) . . . . ?
Fe3 N6 C35 C34 160.0(3) . . . . ?
O1 C3 C4 C5 176.5(4) . . . . ?
O1O Fe4 O2O Fe1 -123.60(14) . . . 7_556 ?
O1O Fe4 O2O Fe3 0.34(18) . . . . ?
O1O Fe4 O3O Fe2 124.19(14) . . . 7_556 ?
O1O Fe4 O3O Fe3 -0.36(18) . . . 7_556 ?
O2 C9 C10 C11 -178.9(4) . . . . ?
O2O Fe4 O1O Fe1 123.30(15) . . . . ?
O2O Fe4 O1O Fe2 -0.63(18) . . . . ?
O2O Fe4 O3O Fe2 0.54(17) . . . 7_556 ?
O2O Fe4 O3O Fe3 -124.02(14) . . . 7_556 ?
O3 C15 C16 C17 -177.3(4) . . . . ?
O3O Fe4 O1O Fe1 -0.10(18) . . . . ?
O3O Fe4 O1O Fe2 -124.04(14) . . . . ?
O3O Fe4 O2O Fe1 -0.36(17) . . . 7_556 ?
O3O Fe4 O2O Fe3 123.58(14) . . . . ?
O4A C21A C22A C23A -176.9(10) . . . . ?
O4B C21B C22B C23B -175.5(12) . . . . ?
O5 C27 C28 C29 178.1(4) . . . . ?
O6 C33 C34 C35 -175.4(4) . . . . ?
N1 C1 C2 C3 -0.5(6) . . . . ?
N2 C7 C8 C9 0.6(7) . . . . ?
N3 C13 C14 C15 0.4(7) . . . . ?
N4A C19A C20A C21A 2(3) . . . . ?
N4B C19B C20B C21B -2(3) . . . . ?
N5 C25 C26 C27 0.2(6) . . . . ?
N6 C31 C32 C33 1.4(6) . . . . ?
C1 N1 C5 C4 -0.1(6) . . . . ?
C1 C2 C3 O1 -177.2(4) . . . . ?
C1 C2 C3 C4 2.1(6) . . . . ?
C2 C3 C4 C5 -2.8(6) . . . . ?
C3 C4 C5 N1 1.8(6) . . . . ?
C5 N1 C1 C2 -0.6(6) . . . . ?
C6 O1 C3 C2 8.7(6) . . . . ?
C6 O1 C3 C4 -170.6(4) . . . . ?
C7 N2 C11 C10 -0.7(6) . . . . ?
C7 C8 C9 O2 178.5(4) . . . . ?
C7 C8 C9 C10 -1.1(7) . . . . ?
C8 C9 C10 C11 0.6(6) . . . . ?
C9 C10 C11 N2 0.3(6) . . . . ?
C11 N2 C7 C8 0.2(6) . . . . ?
C12 O2 C9 C8 -176.4(4) . . . . ?
C12 O2 C9 C10 3.1(6) . . . . ?
C13 N3 C17 C16 0.2(6) . . . . ?
C13 C14 C15 O3 177.6(4) . . . . ?
C13 C14 C15 C16 -0.7(7) . . . . ?
C14 C15 C16 C17 0.8(6) . . . . ?
C15 C16 C17 N3 -0.6(6) . . . . ?
C17 N3 C13 C14 -0.2(6) . . . . ?
C18 O3 C15 C14 -174.1(4) . . . . ?
C18 O3 C15 C16 4.1(6) . . . . ?
C19A N4A C23A C22A -3(4) . . . . ?
C19A C20A C21A O4A 175.4(11) . . . . ?
C19A C20A C21A C22A -5.4(17) . . . . ?
C19B N4B C23B C22B -2(4) . . . . ?
C19B C20B C21B O4B 178.6(13) . . . . ?
C19B C20B C21B C22B -3.8(18) . . . . ?
C20A C21A C22A C23A 3.9(15) . . . . ?
C20B C21B C22B C23B 6.7(17) . . . . ?
C21A C22A C23A N4A 1(2) . . . . ?
C21B C22B C23B N4B -4(3) . . . . ?
C23A N4A C19A C20A 2(4) . . . . ?
C23B N4B C19B C20B 5(4) . . . . ?
C24A O4A C21A C20A -174.6(9) . . . . ?
C24A O4A C21A C22A 6.2(13) . . . . ?
C24B O4B C21B C20B -9.1(15) . . . . ?
C24B O4B C21B C22B 173.2(9) . . . . ?
C25 N5 C29 C28 -0.1(6) . . . . ?
C25 C26 C27 O5 -178.7(4) . . . . ?
C25 C26 C27 C28 0.6(6) . . . . ?
C26 C27 C28 C29 -1.1(6) . . . . ?
C27 C28 C29 N5 0.9(6) . . . . ?
C29 N5 C25 C26 -0.4(6) . . . . ?
C30 O5 C27 C26 -175.3(4) . . . . ?
C30 O5 C27 C28 5.5(7) . . . . ?
C31 N6 C35 C34 -2.7(6) . . . . ?
C31 C32 C33 O6 174.7(4) . . . . ?
C31 C32 C33 C34 -4.2(6) . . . . ?
C32 C33 C34 C35 3.6(6) . . . . ?
C33 C34 C35 N6 -0.1(6) . . . . ?
C35 N6 C31 C32 2.1(6) . . . . ?
C36 O6 C33 C32 -0.9(6) . . . . ?
C36 O6 C33 C34 178.1(4) . . . . ?
O1G C3G C4G C5G 178.2(4) . . . . ?
N1G C1G C2G C3G 1.8(7) . . . . ?
C1G N1G C5G C4G -0.4(7) . . . . ?
C1G C2G C3G O1G -179.8(4) . . . . ?
C1G C2G C3G C4G -0.7(6) . . . . ?
C2G C3G C4G C5G -0.8(6) . . . . ?
C3G C4G C5G N1G 1.5(7) . . . . ?
C5G N1G C1G C2G -1.3(6) . . . . ?
C6G O1G C3G C2G -172.6(4) . . . . ?
C6G O1G C3G C4G 8.3(6) . . . . ?
